data_2017731
loop_
_publ_author_name
'Czapik, Agnieszka'
'Gdaniec, Maria'

_publ_section_title
;
 Cocrystals of 2,3,5,6-tetrafluorobenzene-1,4-diol with diaza aromatic
 compounds
;
_journal_coeditor_code SU3047
_journal_issue 7
_journal_name_full 'Acta Crystallographica Section C'
_journal_page_first o356
_journal_page_last o360
_journal_paper_doi 10.1107/S0108270110021736
_journal_volume 66
_journal_year 2010
_chemical_formula_iupac 'C6 H2 F4 O2 , C4 H4 N2'
_chemical_formula_moiety 'C6 H2 F4 O2 , C4 H4 N2'
_chemical_formula_sum 'C10 H6 F4 N2 O2'
_chemical_formula_weight 262.17
_chemical_melting_point_gt 444
_chemical_melting_point_lt 446
_chemical_name_systematic
;
pyrazine--2,3,5,6-tetrafluorobenzene-1,4-diol (1/1)
;
_space_group_IT_number 2
_symmetry_cell_setting triclinic
_symmetry_space_group_name_Hall '-P 1'
_symmetry_space_group_name_H-M 'P -1'
_atom_sites_solution_hydrogens difmap
_atom_sites_solution_primary direct
_atom_sites_solution_secondary difmap
_audit_creation_method SHELXL97
_cell_angle_alpha 88.14(2)
_cell_angle_beta 85.67(2)
_cell_angle_gamma 77.41(2)
_cell_formula_units_Z 1
_cell_length_a 3.6671(10)
_cell_length_b 7.585(2)
_cell_length_c 9.582(2)
_cell_measurement_reflns_used 1281
_cell_measurement_temperature 294(2)
_cell_measurement_theta_max 25
_cell_measurement_theta_min 4
_cell_volume 259.34(11)
_computing_cell_refinement 'CrysAlis CCD (Oxford Diffraction, 2004)'
_computing_data_collection 'CrysAlis CCD (Oxford Diffraction, 2004)'
_computing_data_reduction 'CrysAlis RED (Oxford Diffraction, 2004)'
_computing_molecular_graphics
;
ORTEP-3 for Windows (Farrugia, 1997) and Mercury (Macrae <i>et al.</i>,
2006)
;
_computing_publication_material 'SHELXL97 (Sheldrick, 2008)'
_computing_structure_refinement 'SHELXL97 (Sheldrick, 2008)'
_computing_structure_solution 'SHELXS97 (Sheldrick, 2008)'
_diffrn_ambient_temperature 294(2)
_diffrn_measured_fraction_theta_full 0.995
_diffrn_measured_fraction_theta_max 0.995
_diffrn_measurement_device_type 'Kuma KM-4 CCD \k geometry'
_diffrn_measurement_method \w
_diffrn_radiation_monochromator graphite
_diffrn_radiation_source 'fine-focus sealed tube'
_diffrn_radiation_type MoK\a
_diffrn_radiation_wavelength 0.71073
_diffrn_reflns_av_R_equivalents 0.0411
_diffrn_reflns_av_sigmaI/netI 0.0352
_diffrn_reflns_limit_h_max 4
_diffrn_reflns_limit_h_min -3
_diffrn_reflns_limit_k_max 9
_diffrn_reflns_limit_k_min -8
_diffrn_reflns_limit_l_max 11
_diffrn_reflns_limit_l_min -9
_diffrn_reflns_number 1921
_diffrn_reflns_theta_full 25.02
_diffrn_reflns_theta_max 25.02
_diffrn_reflns_theta_min 3.51
_diffrn_standards_interval_count 0
_diffrn_standards_interval_time 0
_diffrn_standards_number 0
_exptl_absorpt_coefficient_mu 0.165
_exptl_absorpt_correction_type none
_exptl_crystal_colour colourless
_exptl_crystal_density_diffrn 1.679
_exptl_crystal_density_method 'not measured'
_exptl_crystal_description needle
_exptl_crystal_F_000 132
_exptl_crystal_size_max 0.60
_exptl_crystal_size_mid 0.15
_exptl_crystal_size_min 0.05
_refine_diff_density_max 0.372
_refine_diff_density_min -0.305
_refine_ls_extinction_method none
_refine_ls_goodness_of_fit_ref 1.075
_refine_ls_hydrogen_treatment constr
_refine_ls_matrix_type full
_refine_ls_number_parameters 82
_refine_ls_number_reflns 917
_refine_ls_number_restraints 0
_refine_ls_restrained_S_all 1.075
_refine_ls_R_factor_all 0.0562
_refine_ls_R_factor_gt 0.0482
_refine_ls_shift/su_max 0.000
_refine_ls_shift/su_mean 0.000
_refine_ls_structure_factor_coef Fsqd
_refine_ls_weighting_details 'calc w = 1/[\s^2^(Fo^2^)+(0.0994P)^2^] where P=(Fo^2^+2Fc^2^)/3'
_refine_ls_weighting_scheme calc
_refine_ls_wR_factor_gt 0.1242
_refine_ls_wR_factor_ref 0.1321
_reflns_number_gt 791
_reflns_number_total 917
_reflns_threshold_expression I>2\s(I)
_cod_data_source_file su3047.cif
_cod_data_source_block I
_cod_database_code 2017731
_cod_database_fobs_code 2017731

loop_
_symmetry_equiv_pos_as_xyz
'x, y, z'
'-x, -y, -z'

loop_
_atom_site_type_symbol
_atom_site_label
_atom_site_fract_x
_atom_site_fract_y
_atom_site_fract_z
_atom_site_U_iso_or_equiv
_atom_site_adp_type
_atom_site_calc_flag
_atom_site_refinement_flags
_atom_site_occupancy
_atom_site_disorder_assembly
_atom_site_disorder_group
O O1 0.7507(4) 0.47473(16) 0.21929(11) 0.0489(4) Uani d . 1 . .
H H1O 0.7952 0.3679 0.1883 0.059 Uiso d R 1 . .
F F2 0.5369(4) 0.18462(13) 0.37105(11) 0.0566(4) Uani d . 1 . .
F F3 0.6964(3) 0.78291(13) 0.35828(10) 0.0503(4) Uani d . 1 . .
C C1 0.6268(4) 0.4821(2) 0.35599(15) 0.0334(4) Uani d . 1 . .
C C2 0.5227(5) 0.3426(2) 0.43377(16) 0.0357(4) Uani d . 1 . .
C C3 0.5985(4) 0.6411(2) 0.42691(16) 0.0337(4) Uani d . 1 . .
N N1A 0.9210(4) 0.15481(19) 0.08028(13) 0.0400(4) Uani d . 1 . .
C C2A 1.0880(5) -0.0050(2) 0.13160(16) 0.0398(5) Uani d . 1 . .
H H2A 1.1431 -0.0128 0.2282 0.048 Uiso d R 1 . .
C C3A 0.8336(5) 0.1583(2) -0.05265(16) 0.0410(5) Uani d . 1 . .
H H3A 0.7227 0.2747 -0.0906 0.049 Uiso d R 1 . .

loop_
_atom_site_aniso_label
_atom_site_aniso_U_11
_atom_site_aniso_U_22
_atom_site_aniso_U_33
_atom_site_aniso_U_12
_atom_site_aniso_U_13
_atom_site_aniso_U_23
O1 0.0776(9) 0.0364(8) 0.0306(7) -0.0117(6) 0.0095(6) -0.0048(5)
F2 0.0937(9) 0.0318(6) 0.0470(6) -0.0225(6) 0.0105(6) -0.0148(4)
F3 0.0744(8) 0.0310(6) 0.0462(6) -0.0176(5) 0.0070(5) 0.0043(4)
C1 0.0379(9) 0.0317(9) 0.0292(8) -0.0044(7) -0.0018(6) -0.0021(6)
C2 0.0438(9) 0.0259(9) 0.0372(9) -0.0060(7) -0.0025(7) -0.0067(6)
C3 0.0381(9) 0.0267(9) 0.0359(8) -0.0068(6) -0.0009(7) 0.0025(6)
N1A 0.0463(9) 0.0385(9) 0.0344(8) -0.0088(7) 0.0036(6) -0.0057(6)
C2A 0.0449(10) 0.0459(10) 0.0286(8) -0.0101(8) -0.0008(7) -0.0011(6)
C3A 0.0462(10) 0.0385(10) 0.0349(8) -0.0035(7) 0.0017(7) 0.0009(7)

loop_
_atom_type_symbol
_atom_type_description
_atom_type_scat_dispersion_real
_atom_type_scat_dispersion_imag
_atom_type_scat_source
C C 0.0033 0.0016 'International Tables Vol C Tables 4.2.6.8 and 6.1.1.4'
H H 0.0000 0.0000 'International Tables Vol C Tables 4.2.6.8 and 6.1.1.4'
N N 0.0061 0.0033 'International Tables Vol C Tables 4.2.6.8 and 6.1.1.4'
O O 0.0106 0.0060 'International Tables Vol C Tables 4.2.6.8 and 6.1.1.4'
F F 0.0171 0.0103 'International Tables Vol C Tables 4.2.6.8 and 6.1.1.4'

loop_
_geom_angle_atom_site_label_1
_geom_angle_atom_site_label_2
_geom_angle_atom_site_label_3
_geom_angle_site_symmetry_1
_geom_angle_site_symmetry_3
_geom_angle
_geom_angle_publ_flag
C1 O1 H1O . . 112.3 ?
O1 C1 C2 . . 125.50(15) y
O1 C1 C3 . . 118.87(14) y
C2 C1 C3 . . 115.62(15) y
F2 C2 C3 . 2_666 118.52(15) ?
F2 C2 C1 . . 118.96(14) ?
C3 C2 C1 2_666 . 122.51(16) ?
F3 C3 C2 . 2_666 119.02(15) ?
F3 C3 C1 . . 119.11(14) ?
C2 C3 C1 2_666 . 121.86(15) ?
C2A N1A C3A . . 116.30(14) ?
N1A C2A C3A . 2_755 122.05(14) ?
N1A C2A H2A . . 118.2 ?
C3A C2A H2A 2_755 . 119.7 ?
N1A C3A C2A . 2_755 121.64(15) ?
N1A C3A H3A . . 116.1 ?
C2A C3A H3A 2_755 . 122.2 ?

loop_
_geom_bond_atom_site_label_1
_geom_bond_atom_site_label_2
_geom_bond_site_symmetry_2
_geom_bond_distance
_geom_bond_publ_flag
O1 C1 . 1.352(2) y
O1 H1O . 0.8500 ?
F2 C2 . 1.3473(19) ?
F3 C3 . 1.3438(19) ?
C1 C2 . 1.379(2) ?
C1 C3 . 1.383(2) ?
C3 C2 2_666 1.375(2) ?
N1A C2A . 1.330(2) ?
N1A C3A . 1.335(2) ?
C2A C3A 2_755 1.373(2) ?
C2A H2A . 0.9600 ?
C3A H3A . 0.9601 ?

loop_
_geom_hbond_atom_site_label_D
_geom_hbond_atom_site_label_H
_geom_hbond_atom_site_label_A
_geom_hbond_site_symmetry_A
_geom_hbond_distance_DH
_geom_hbond_distance_HA
_geom_hbond_distance_DA
_geom_hbond_angle_DHA
O1 H1O N1A . 0.85 1.90 2.7343(19) 167
C2A H2A F3 1_645 0.96 2.64 3.350(2) 131
C3A H3A O1 2_665 0.96 2.62 3.538(2) 159
